data_4029698
loop_
_publ_author_name
'Shaik, Jeelani Basha'
'Ramkumar, Venkatachalam'
'Varghese, Babu'
'Sankararaman, Sethuraman'

_publ_section_title
;
 Synthesis and structure of
 trans-bis(1,4-dimesityl-3-methyl-1,2,3-triazol-5-ylidene)palladium(II)
 dichloride and diacetate. Suzuki-Miyaura coupling of polybromoarenes with
 high catalytic turnover efficiencies.
;
_journal_name_full 'Beilstein journal of organic chemistry'
_journal_page_first 698
_journal_page_last 704
_journal_paper_doi 10.3762/bjoc.9.79
_journal_volume 9
_journal_year 2013
_chemical_formula_moiety '(C42 H50 Cl2 N6 Pd).2(C2 H3 N)'
_chemical_formula_sum 'C46 H56 Cl2 N8 Pd'
_chemical_formula_weight 898.29
_chemical_name_systematic
; 
 ? 
;
_space_group_IT_number 142
_symmetry_cell_setting tetragonal
_symmetry_space_group_name_Hall '-I 4bd 2c'
_symmetry_space_group_name_H-M 'I 41/a c d :2'
_atom_sites_solution_hydrogens geom
_atom_sites_solution_primary direct
_atom_sites_solution_secondary difmap
_audit_creation_method SHELXL-97
_cell_angle_alpha 90.00
_cell_angle_beta 90.00
_cell_angle_gamma 90.00
_cell_formula_units_Z 8
_cell_length_a 14.7337(4)
_cell_length_b 14.7337(4)
_cell_length_c 43.098(3)
_cell_measurement_reflns_used 5040
_cell_measurement_temperature 293(2)
_cell_measurement_theta_max 26.1
_cell_measurement_theta_min 2.8
_cell_volume 9355.8(7)
_computing_cell_refinement 'APEX2/SAINT (Bruker, 2004)'
_computing_data_collection 'APEX2 (Bruker, 2004)'
_computing_data_reduction 'SAINT/XPREP (Bruker, 2004)'
_computing_molecular_graphics 'ORTEP3 (Farrugia, 1997) and Mercury (Bruno et al., 2002)'
_computing_publication_material 'SHELXL-97 (Sheldrick, 2008)'
_computing_structure_refinement 'SHELXL-97 (Sheldrick, 2008)'
_computing_structure_solution 'SIR92 (Altornare et al., 1993)'
_diffrn_ambient_temperature 293(2)
_diffrn_measured_fraction_theta_full 1.000
_diffrn_measured_fraction_theta_max 1.000
_diffrn_measurement_device_type 'Bruker axs kappa apex2 CCD Diffractometer'
_diffrn_measurement_method '\w and \f scan'
_diffrn_radiation_monochromator graphite
_diffrn_radiation_source 'fine-focus sealed tube'
_diffrn_radiation_type MoK\a
_diffrn_radiation_wavelength 0.71073
_diffrn_reflns_av_R_equivalents 0.0481
_diffrn_reflns_av_sigmaI/netI 0.0168
_diffrn_reflns_limit_h_max 12
_diffrn_reflns_limit_h_min -17
_diffrn_reflns_limit_k_max 17
_diffrn_reflns_limit_k_min -17
_diffrn_reflns_limit_l_max 51
_diffrn_reflns_limit_l_min -49
_diffrn_reflns_number 39193
_diffrn_reflns_theta_full 24.99
_diffrn_reflns_theta_max 24.99
_diffrn_reflns_theta_min 2.17
_diffrn_standards_decay_% 0
_exptl_absorpt_coefficient_mu 0.550
_exptl_absorpt_correction_T_max 0.914
_exptl_absorpt_correction_T_min 0.822
_exptl_absorpt_correction_type multi-scan
_exptl_absorpt_process_details 'SADABS (Bruker, 1999)'
_exptl_crystal_colour 'pale yellow'
_exptl_crystal_density_diffrn 1.275
_exptl_crystal_density_method 'not measured'
_exptl_crystal_description block
_exptl_crystal_F_000 3744
_exptl_crystal_size_max 0.20
_exptl_crystal_size_mid 0.10
_exptl_crystal_size_min 0.10
_refine_diff_density_max 0.392
_refine_diff_density_min -0.502
_refine_diff_density_rms 0.070
_refine_ls_extinction_coef 0.00028(5)
_refine_ls_extinction_expression Fc^*^=kFc[1+0.001xFc^2^\l^3^/sin(2\q)]^-1/4^
_refine_ls_extinction_method SHELXL
_refine_ls_goodness_of_fit_ref 1.329
_refine_ls_hydrogen_treatment constr
_refine_ls_matrix_type full
_refine_ls_number_parameters 138
_refine_ls_number_reflns 2072
_refine_ls_number_restraints 2
_refine_ls_restrained_S_all 1.333
_refine_ls_R_factor_all 0.0762
_refine_ls_R_factor_gt 0.0599
_refine_ls_shift/su_max 0.000
_refine_ls_shift/su_mean 0.000
_refine_ls_structure_factor_coef Fsqd
_refine_ls_weighting_details 'calc w=1/[\s^2^(Fo^2^)+(0.0269P)^2^+66.1200P] where P=(Fo^2^+2Fc^2^)/3'
_refine_ls_weighting_scheme calc
_refine_ls_wR_factor_gt 0.1366
_refine_ls_wR_factor_ref 0.1459
_reflns_number_gt 1595
_reflns_number_total 2072
_reflns_threshold_expression >2sigma(I)
_cod_data_source_file 1860-5397-9-79-S2.cif
_cod_data_source_block shelxl
_cod_original_cell_volume 9355.9(7)
_cod_original_sg_symbol_H-M I41/acd
_cod_database_code 4029698

loop_
_symmetry_equiv_pos_as_xyz
'x, y, z'
'-x, -y+1/2, z'
'x, -y, -z+1/2'
'-x+1/2, y, -z'
'-y+1/4, -x+1/4, -z+1/4'
'y+3/4, x+1/4, -z+1/4'
'y+1/4, -x+1/4, z+3/4'
'-y+1/4, x+3/4, z+1/4'
'x+1/2, y+1/2, z+1/2'
'-x+1/2, -y+1, z+1/2'
'x+1/2, -y+1/2, -z+1'
'-x+1, y+1/2, -z+1/2'
'-y+3/4, -x+3/4, -z+3/4'
'y+5/4, x+3/4, -z+3/4'
'y+3/4, -x+3/4, z+5/4'
'-y+3/4, x+5/4, z+3/4'
'-x, -y, -z'
'x, y-1/2, -z'
'-x, y, z-1/2'
'x-1/2, -y, z'
'y-1/4, x-1/4, z-1/4'
'-y-3/4, -x-1/4, z-1/4'
'-y-1/4, x-1/4, -z-3/4'
'y-1/4, -x-3/4, -z-1/4'
'-x+1/2, -y+1/2, -z+1/2'
'x+1/2, y, -z+1/2'
'-x+1/2, y+1/2, z'
'x, -y+1/2, z+1/2'
'y+1/4, x+1/4, z+1/4'
'-y-1/4, -x+1/4, z+1/4'
'-y+1/4, x+1/4, -z-1/4'
'y+1/4, -x-1/4, -z+1/4'

loop_
_atom_site_label
_atom_site_type_symbol
_atom_site_fract_x
_atom_site_fract_y
_atom_site_fract_z
_atom_site_U_iso_or_equiv
_atom_site_adp_type
_atom_site_occupancy
_atom_site_symmetry_multiplicity
_atom_site_calc_flag
_atom_site_refinement_flags
_atom_site_disorder_assembly
_atom_site_disorder_group
C1 C 0.4488(4) 0.4116(4) 0.31579(13) 0.0501(14) Uani 1 1 d . . .
C2 C 0.3627(4) 0.4250(4) 0.32824(14) 0.0489(14) Uani 1 1 d . A .
C3 C 0.3389(4) 0.5127(4) 0.33679(15) 0.0614(17) Uani 1 1 d . . .
H3 H 0.2817 0.5228 0.3452 0.074 Uiso 1 1 calc R A .
C4 C 0.3968(5) 0.5850(4) 0.33330(17) 0.0628(17) Uani 1 1 d . A .
C5 C 0.4812(5) 0.5686(4) 0.32045(16) 0.0647(18) Uani 1 1 d . . .
H5 H 0.5208 0.6171 0.3177 0.078 Uiso 1 1 calc R A .
C6 C 0.5089(4) 0.4832(4) 0.31157(13) 0.0490(14) Uani 1 1 d . A .
C7 C 0.6025(5) 0.4678(5) 0.29870(17) 0.073(2) Uani 1 1 d . . .
H7A H 0.5980 0.4423 0.2783 0.109 Uiso 1 1 calc R A .
H7B H 0.6350 0.4268 0.3119 0.109 Uiso 1 1 calc R . .
H7C H 0.6343 0.5246 0.2977 0.109 Uiso 1 1 calc R . .
C8 C 0.3697(6) 0.6793(5) 0.3430(2) 0.105(3) Uani 1 1 d . . .
H8A H 0.4208 0.7092 0.3523 0.157 Uiso 1 1 calc R A .
H8B H 0.3210 0.6759 0.3577 0.157 Uiso 1 1 calc R . .
H8C H 0.3502 0.7129 0.3251 0.157 Uiso 1 1 calc R . .
C9 C 0.2971(4) 0.3484(4) 0.33252(17) 0.0658(18) Uani 1 1 d . . .
H9A H 0.2957 0.3119 0.3141 0.099 Uiso 1 1 calc R A .
H9B H 0.2377 0.3723 0.3365 0.099 Uiso 1 1 calc R . .
H9C H 0.3160 0.3117 0.3498 0.099 Uiso 1 1 calc R . .
N2 N 0.4873(4) 0.2926(4) 0.27864(11) 0.0713(17) Uani 1 1 d . . .
C12 C 0.4655(13) 0.3228(11) 0.2489(3) 0.095(6) Uani 0.50 1 d P A .
H12A H 0.4471 0.3852 0.2498 0.143 Uiso 0.50 1 calc PR . .
H12B H 0.4168 0.2868 0.2407 0.143 Uiso 0.50 1 calc PR . .
H12C H 0.5177 0.3172 0.2357 0.143 Uiso 0.50 1 calc PR . .
C10 C 0.5000 0.2500 0.32818(15) 0.0411(15) Uani 1 2 d S . .
N1 N 0.4784(4) 0.3195(4) 0.30843(11) 0.0479(13) Uani 0.50 1 d P A 1
C11 C 0.4784(4) 0.3195(4) 0.30843(11) 0.0479(13) Uani 0.50 1 d P A 2
Cl1 Cl 0.61142(10) 0.36142(10) 0.3750 0.0568(5) Uani 1 2 d S . .
Pd1 Pd 0.5000 0.2500 0.3750 0.0400(3) Uani 1 4 d S . .
N3 N 0.3118(16) 0.4494(14) 0.2470(7) 0.186(10) Uiso 0.50 1 d PD . .
C13 C 0.2861(19) 0.3743(17) 0.2462(7) 0.161(10) Uiso 0.50 1 d PD . .
C14 C 0.252(3) 0.2852(18) 0.2475(10) 0.188(12) Uiso 0.50 1 d PD . .

loop_
_atom_site_aniso_label
_atom_site_aniso_U_11
_atom_site_aniso_U_22
_atom_site_aniso_U_33
_atom_site_aniso_U_23
_atom_site_aniso_U_13
_atom_site_aniso_U_12
C1 0.056(4) 0.048(3) 0.046(3) 0.011(3) -0.006(3) 0.003(3)
C2 0.044(3) 0.046(3) 0.057(3) 0.008(3) -0.007(3) -0.005(3)
C3 0.054(4) 0.060(4) 0.071(4) 0.008(3) -0.008(3) 0.010(3)
C4 0.064(4) 0.045(4) 0.080(4) 0.004(3) -0.009(4) 0.007(3)
C5 0.067(5) 0.049(4) 0.078(4) 0.016(3) -0.018(4) -0.010(3)
C6 0.047(3) 0.044(3) 0.056(3) 0.015(3) -0.005(3) -0.003(3)
C7 0.059(4) 0.074(5) 0.085(5) 0.014(4) 0.002(4) -0.012(4)
C8 0.096(7) 0.057(5) 0.160(9) -0.016(5) -0.009(6) 0.013(4)
C9 0.056(4) 0.059(4) 0.083(5) 0.006(4) 0.004(4) -0.013(3)
N2 0.084(4) 0.094(5) 0.036(2) 0.003(2) -0.005(3) -0.003(4)
C12 0.160(17) 0.086(11) 0.040(6) 0.016(8) -0.006(9) -0.007(11)
C10 0.040(4) 0.048(5) 0.035(3) 0.000 0.000 -0.001(4)
N1 0.057(3) 0.047(3) 0.039(3) -0.001(2) -0.002(2) 0.002(2)
C11 0.057(3) 0.047(3) 0.039(3) -0.001(2) -0.002(2) 0.002(2)
Cl1 0.0595(8) 0.0595(8) 0.0514(11) 0.0010(8) -0.0010(8) -0.0103(10)
Pd1 0.0433(3) 0.0433(3) 0.0333(4) 0.000 0.000 0.0021(4)

loop_
_atom_type_symbol
_atom_type_description
_atom_type_scat_dispersion_real
_atom_type_scat_dispersion_imag
_atom_type_scat_source
C C 0.0033 0.0016 'International Tables Vol C Tables 4.2.6.8 and 6.1.1.4'
H H 0.0000 0.0000 'International Tables Vol C Tables 4.2.6.8 and 6.1.1.4'
N N 0.0061 0.0033 'International Tables Vol C Tables 4.2.6.8 and 6.1.1.4'
Cl Cl 0.1484 0.1585 'International Tables Vol C Tables 4.2.6.8 and 6.1.1.4'
Pd Pd -0.9988 1.0072 'International Tables Vol C Tables 4.2.6.8 and 6.1.1.4'

loop_
_geom_angle_atom_site_label_1
_geom_angle_atom_site_label_2
_geom_angle_atom_site_label_3
_geom_angle
_geom_angle_site_symmetry_1
_geom_angle_site_symmetry_3
C6 C1 C2 121.6(6) . .
C6 C1 N1 119.2(5) . .
C2 C1 N1 119.1(5) . .
C3 C2 C1 117.6(5) . .
C3 C2 C9 120.4(6) . .
C1 C2 C9 122.0(6) . .
C4 C3 C2 122.4(6) . .
C4 C3 H3 118.8 . .
C2 C3 H3 118.8 . .
C3 C4 C5 117.8(6) . .
C3 C4 C8 121.5(7) . .
C5 C4 C8 120.7(7) . .
C6 C5 C4 122.5(6) . .
C6 C5 H5 118.7 . .
C4 C5 H5 118.7 . .
C5 C6 C1 118.0(6) . .
C5 C6 C7 120.8(6) . .
C1 C6 C7 121.2(6) . .
C6 C7 H7A 109.5 . .
C6 C7 H7B 109.5 . .
H7A C7 H7B 109.5 . .
C6 C7 H7C 109.5 . .
H7A C7 H7C 109.5 . .
H7B C7 H7C 109.5 . .
C4 C8 H8A 109.5 . .
C4 C8 H8B 109.5 . .
H8A C8 H8B 109.5 . .
C4 C8 H8C 109.5 . .
H8A C8 H8C 109.5 . .
H8B C8 H8C 109.5 . .
C2 C9 H9A 109.5 . .
C2 C9 H9B 109.5 . .
H9A C9 H9B 109.5 . .
C2 C9 H9C 109.5 . .
H9A C9 H9C 109.5 . .
H9B C9 H9C 109.5 . .
N2 N2 N1 108.0(3) 2_655 .
N2 N2 C12 111.8(7) 2_655 .
N1 N2 C12 139.3(9) . .
N2 C12 H12A 109.5 . .
N2 C12 H12B 109.5 . .
H12A C12 H12B 109.5 . .
N2 C12 H12C 109.5 . .
H12A C12 H12C 109.5 . .
H12B C12 H12C 109.5 . .
C11 C10 N1 0.0(4) 2_655 2_655
C11 C10 N1 103.1(6) 2_655 .
N1 C10 N1 103.1(6) 2_655 .
C11 C10 Pd1 128.4(3) 2_655 .
N1 C10 Pd1 128.4(3) 2_655 .
N1 C10 Pd1 128.4(3) . .
N2 N1 C10 110.4(5) . .
N2 N1 C1 120.5(5) . .
C10 N1 C1 129.0(5) . .
C10 Pd1 C10 180.0 13 .
C10 Pd1 Cl1 90.000(1) 13 .
C10 Pd1 Cl1 90.000(1) . .
C10 Pd1 Cl1 90.003(1) 13 2_655
C10 Pd1 Cl1 89.997(1) . 2_655
Cl1 Pd1 Cl1 180.0 . 2_655
C13 N3 N3 159(3) . 3_565
N3 C13 C14 175(4) . .
C14 C14 C13 160(6) 25 .

loop_
_geom_bond_atom_site_label_1
_geom_bond_atom_site_label_2
_geom_bond_distance
_geom_bond_site_symmetry_2
C1 C6 1.389(8) .
C1 C2 1.392(8) .
C1 N1 1.461(8) .
C2 C3 1.389(9) .
C2 C9 1.497(8) .
C3 C4 1.372(9) .
C3 H3 0.9300 .
C4 C5 1.383(10) .
C4 C8 1.505(9) .
C5 C6 1.376(9) .
C5 H5 0.9300 .
C6 C7 1.504(9) .
C7 H7A 0.9600 .
C7 H7B 0.9600 .
C7 H7C 0.9600 .
C8 H8A 0.9600 .
C8 H8B 0.9600 .
C8 H8C 0.9600 .
C9 H9A 0.9600 .
C9 H9B 0.9600 .
C9 H9C 0.9600 .
N2 N2 1.310(12) 2_655
N2 N1 1.350(7) .
N2 C12 1.396(14) .
C12 H12A 0.9600 .
C12 H12B 0.9600 .
C12 H12C 0.9600 .
C10 C11 1.369(6) 2_655
C10 N1 1.369(6) 2_655
C10 N1 1.369(6) .
C10 Pd1 2.018(6) .
Cl1 Pd1 2.322(2) .
Pd1 C10 2.018(6) 13
Pd1 Cl1 2.322(2) 2_655
N3 C13 1.169(17) .
N3 N3 1.51(4) 3_565
C13 C14 1.408(18) .
C14 C14 1.06(5) 25

loop_
_geom_torsion_atom_site_label_1
_geom_torsion_atom_site_label_2
_geom_torsion_atom_site_label_3
_geom_torsion_atom_site_label_4
_geom_torsion
_geom_torsion_site_symmetry_1
_geom_torsion_site_symmetry_4
C6 C1 C2 C3 -0.9(9) . .
N1 C1 C2 C3 176.0(5) . .
C6 C1 C2 C9 179.3(6) . .
N1 C1 C2 C9 -3.8(9) . .
C1 C2 C3 C4 0.2(9) . .
C9 C2 C3 C4 180.0(6) . .
C2 C3 C4 C5 0.7(10) . .
C2 C3 C4 C8 -179.5(7) . .
C3 C4 C5 C6 -0.8(10) . .
C8 C4 C5 C6 179.4(7) . .
C4 C5 C6 C1 0.1(9) . .
C4 C5 C6 C7 -177.9(6) . .
C2 C1 C6 C5 0.8(9) . .
N1 C1 C6 C5 -176.1(5) . .
C2 C1 C6 C7 178.8(6) . .
N1 C1 C6 C7 1.8(9) . .
N2 N2 N1 C10 0.9(9) 2_655 .
C12 N2 N1 C10 168.7(13) . .
N2 N2 N1 C1 -178.8(7) 2_655 .
C12 N2 N1 C1 -11.0(16) . .
C11 C10 N1 N2 -0.3(3) 2_655 .
N1 C10 N1 N2 -0.3(3) 2_655 .
Pd1 C10 N1 N2 179.7(3) . .
C11 C10 N1 C1 179.4(7) 2_655 .
N1 C10 N1 C1 179.4(7) 2_655 .
Pd1 C10 N1 C1 -0.6(7) . .
C6 C1 N1 N2 -73.7(8) . .
C2 C1 N1 N2 109.3(7) . .
C6 C1 N1 C10 106.7(6) . .
C2 C1 N1 C10 -70.4(8) . .
C11 C10 Pd1 C10 73(13) 2_655 13
N1 C10 Pd1 C10 73(13) 2_655 13
N1 C10 Pd1 C10 -107(13) . 13
C11 C10 Pd1 Cl1 117.7(3) 2_655 .
N1 C10 Pd1 Cl1 117.7(3) 2_655 .
N1 C10 Pd1 Cl1 -62.3(3) . .
C11 C10 Pd1 Cl1 -62.3(3) 2_655 2_655
N1 C10 Pd1 Cl1 -62.3(3) 2_655 2_655
N1 C10 Pd1 Cl1 117.7(3) . 2_655
N3 N3 C13 C14 -38(58) 3_565 .
N3 C13 C14 C14 -89(55) . 25
